data_7225400
loop_
_publ_author_name
'Teja Illa, Giri'
'Satha, Pardhasaradhi'
'Purohit, Chandra Shekhar'

_publ_section_title
;
 Consecutive introduction of Ag(i)to an anionic homoleptic Co(iii)
 complex: variable Ag(i) coordination mode
;
_journal_issue 29
_journal_name_full CrystEngComm
_journal_page_first 5512
_journal_paper_doi 10.1039/C6CE00276E
_journal_volume 18
_journal_year 2016
_chemical_formula_sum 'C40 H34 Ag Co N8 O5'
_chemical_formula_weight 873.55
_chemical_name_systematic
;
 ?
;
_space_group_IT_number 14
_symmetry_cell_setting monoclinic
_symmetry_space_group_name_Hall '-P 2yn'
_symmetry_space_group_name_H-M 'P 1 21/n 1'
_atom_sites_solution_hydrogens geom
_atom_sites_solution_primary direct
_atom_sites_solution_secondary difmap
_audit_block_doi 10.5517/cc1jq2ht
_audit_creation_method SHELXL-97
_audit_update_record
;
2015-08-31 deposited with the CCDC.
2016-06-01 downloaded from the CCDC.
;
_cell_angle_alpha 90.000
_cell_angle_beta 98.103(10)
_cell_angle_gamma 90.000
_cell_formula_units_Z 4
_cell_length_a 12.288(3)
_cell_length_b 16.136(4)
_cell_length_c 18.416(5)
_cell_measurement_reflns_used 9906
_cell_measurement_temperature 296(2)
_cell_measurement_theta_max 26.94
_cell_measurement_theta_min 2.48
_cell_volume 3615.1(16)
_computing_cell_refinement 'Bruker SAINT'
_computing_data_collection 'Bruker APEX2'
_computing_data_reduction 'Bruker SAINT A'
_computing_molecular_graphics 'Bruker SHELXTL'
_computing_publication_material 'Bruker SHELXTL'
_computing_structure_refinement 'SHELXL-97 (Sheldrick, 2008)'
_computing_structure_solution 'SHELXS-97 (Sheldrick, 2008)'
_diffrn_ambient_temperature 296(2)
_diffrn_measured_fraction_theta_full 0.998
_diffrn_measured_fraction_theta_max 0.998
_diffrn_measurement_device_type 'Bruker APEX-II CCD'
_diffrn_measurement_method '\f and \w scans'
_diffrn_radiation_monochromator graphite
_diffrn_radiation_source 'fine-focus sealed tube'
_diffrn_radiation_type MoK\a
_diffrn_radiation_wavelength 0.71073
_diffrn_reflns_av_R_equivalents 0.0461
_diffrn_reflns_av_sigmaI/netI 0.0336
_diffrn_reflns_limit_h_max 15
_diffrn_reflns_limit_h_min -14
_diffrn_reflns_limit_k_max 17
_diffrn_reflns_limit_k_min -20
_diffrn_reflns_limit_l_max 23
_diffrn_reflns_limit_l_min -23
_diffrn_reflns_number 44063
_diffrn_reflns_theta_full 27.14
_diffrn_reflns_theta_max 27.14
_diffrn_reflns_theta_min 1.69
_exptl_absorpt_coefficient_mu 1.059
_exptl_absorpt_correction_T_max 0.7455
_exptl_absorpt_correction_T_min 0.6216
_exptl_absorpt_correction_type multi-scan
_exptl_absorpt_process_details SADABS-2008/1
_exptl_crystal_density_diffrn 1.605
_exptl_crystal_density_method 'not measured'
_exptl_crystal_description BLOCK
_exptl_crystal_F_000 1776
_exptl_crystal_size_max 0.16
_exptl_crystal_size_mid 0.13
_exptl_crystal_size_min 0.08
_refine_diff_density_max 1.272
_refine_diff_density_min -0.996
_refine_diff_density_rms 0.073
_refine_ls_extinction_method none
_refine_ls_goodness_of_fit_ref 1.030
_refine_ls_hydrogen_treatment mixed
_refine_ls_matrix_type full
_refine_ls_number_parameters 504
_refine_ls_number_reflns 7995
_refine_ls_number_restraints 2
_refine_ls_restrained_S_all 1.030
_refine_ls_R_factor_all 0.0616
_refine_ls_R_factor_gt 0.0375
_refine_ls_shift/su_max 0.001
_refine_ls_shift/su_mean 0.000
_refine_ls_structure_factor_coef Fsqd
_refine_ls_weighting_details 'calc w=1/[\s^2^(Fo^2^)+(0.0447P)^2^+3.0622P] where P=(Fo^2^+2Fc^2^)/3'
_refine_ls_weighting_scheme calc
_refine_ls_wR_factor_gt 0.0874
_refine_ls_wR_factor_ref 0.1007
_reflns_number_gt 5961
_reflns_number_total 7995
_reflns_threshold_expression >2\s(I)
_cod_data_source_file c6ce00276e2.cif
_cod_data_source_block csp_co_ag-2
_cod_depositor_comments
;
The following automatic conversions were performed:

'_symmetry_cell_setting' value 'Monoclinic' changed to 'monoclinic'
according to
/usr/data/users/saulius/crontab/automatic-downloads/rss-feeds/RSC/lib/dictionaries/cif_core.dic
dictionary named 'cif_core.dic' version 2.4.2 from 2011-04-26.

'_exptl_absorpt_correction_type' value 'MULTI-SCAN' changed to
'multi-scan' according to
/usr/data/users/saulius/crontab/automatic-downloads/rss-feeds/RSC/lib/dictionaries/cif_core.dic
dictionary named 'cif_core.dic' version 2.4.2 from 2011-04-26.

Automatic conversion script
Id: cif_fix_values 4268 2015-11-12 08:31:59Z antanas 

 Adding full bibliography for 7225397--7225400.cif.
;
_cod_original_cell_volume 3615(2)
_cod_original_sg_symbol_H-M P2(1)/n
_cod_database_code 7225400

loop_
_symmetry_equiv_pos_as_xyz
'x, y, z'
'-x+1/2, y+1/2, -z+1/2'
'-x, -y, -z'
'x-1/2, -y-1/2, z-1/2'

loop_
_atom_site_label
_atom_site_type_symbol
_atom_site_fract_x
_atom_site_fract_y
_atom_site_fract_z
_atom_site_U_iso_or_equiv
_atom_site_adp_type
_atom_site_occupancy
_atom_site_symmetry_multiplicity
_atom_site_calc_flag
_atom_site_refinement_flags
C1 C 0.3635(2) 0.17472(17) 0.66111(15) 0.0327(6) Uani 1 1 d .
C2 C 0.3085(2) 0.17888(19) 0.59059(16) 0.0371(7) Uani 1 1 d .
H2 H 0.2439 0.2094 0.5815 0.044 Uiso 1 1 calc R
C3 C 0.4987(2) 0.09395(16) 0.61887(15) 0.0300(6) Uani 1 1 d .
C4 C 0.4409(2) 0.09800(18) 0.54890(16) 0.0351(6) Uani 1 1 d .
H4 H 0.4685 0.0710 0.5108 0.042 Uiso 1 1 calc R
C5 C 0.6025(2) 0.04828(17) 0.64433(15) 0.0319(6) Uani 1 1 d .
C6 C 0.3340(2) 0.21224(18) 0.73047(16) 0.0356(6) Uani 1 1 d .
C7 C 0.7033(2) 0.17849(17) 0.87059(15) 0.0331(6) Uani 1 1 d .
C8 C 0.6083(2) 0.06221(18) 0.90241(15) 0.0363(7) Uani 1 1 d .
C9 C 0.6806(3) 0.0566(2) 0.96727(17) 0.0479(8) Uani 1 1 d .
H9 H 0.6706 0.0149 1.0005 0.058 Uiso 1 1 calc R
C10 C 0.7753(3) 0.1698(2) 0.93510(17) 0.0437(8) Uani 1 1 d .
H10 H 0.8333 0.2071 0.9452 0.052 Uiso 1 1 calc R
C11 C 0.6976(2) 0.24419(17) 0.81358(15) 0.0329(6) Uani 1 1 d .
C12 C 0.5122(3) 0.00818(19) 0.87446(16) 0.0400(7) Uani 1 1 d .
C14 C 0.5871(2) 0.29956(17) 0.70875(16) 0.0347(6) Uani 1 1 d .
H14A H 0.6065 0.3502 0.7359 0.042 Uiso 1 1 calc R
H14B H 0.5076 0.2984 0.6973 0.042 Uiso 1 1 calc R
C15 C 0.6337(3) 0.30471(18) 0.63759(17) 0.0383(7) Uani 1 1 d .
C16 C 0.5637(3) 0.3224(2) 0.57379(19) 0.0565(9) Uani 1 1 d .
H16 H 0.4883 0.3237 0.5748 0.068 Uiso 1 1 calc R
C17 C 0.6032(5) 0.3382(3) 0.5091(2) 0.0767(13) Uani 1 1 d .
H17 H 0.5551 0.3507 0.4669 0.092 Uiso 1 1 calc R
C18 C 0.7119(5) 0.3354(3) 0.5074(3) 0.0853(15) Uani 1 1 d .
H18 H 0.7388 0.3458 0.4635 0.102 Uiso 1 1 calc R
C20 C 0.7445(3) 0.3015(2) 0.6348(2) 0.0539(9) Uani 1 1 d .
H20 H 0.7930 0.2887 0.6768 0.065 Uiso 1 1 calc R
C21 C 0.7231(2) 0.00719(17) 0.75109(16) 0.0335(6) Uani 1 1 d .
H21A H 0.7298 -0.0414 0.7211 0.040 Uiso 1 1 calc R
H21B H 0.7059 -0.0118 0.7981 0.040 Uiso 1 1 calc R
C22 C 0.8327(2) 0.05089(18) 0.76326(17) 0.0389(7) Uani 1 1 d .
C23 C 0.8591(3) 0.1124(2) 0.7174(2) 0.0560(9) Uani 1 1 d .
H23 H 0.8073 0.1295 0.6785 0.067 Uiso 1 1 calc R
C24 C 0.9621(3) 0.1493(3) 0.7281(3) 0.0749(13) Uani 1 1 d .
H24 H 0.9784 0.1919 0.6974 0.090 Uiso 1 1 calc R
C25 C 1.0396(4) 0.1230(3) 0.7840(4) 0.0942(19) Uani 1 1 d .
H25 H 1.1089 0.1472 0.7909 0.113 Uiso 1 1 calc R
C26 C 1.0153(3) 0.0614(3) 0.8297(3) 0.0838(15) Uani 1 1 d .
H26 H 1.0686 0.0432 0.8671 0.101 Uiso 1 1 calc R
C27 C 0.9117(3) 0.0257(2) 0.8206(2) 0.0575(10) Uani 1 1 d .
H27 H 0.8950 -0.0151 0.8530 0.069 Uiso 1 1 calc R
C28 C 0.3919(3) 0.22328(19) 0.85982(15) 0.0370(7) Uani 1 1 d .
H28A H 0.4139 0.1798 0.8952 0.044 Uiso 1 1 calc R
H28B H 0.3138 0.2328 0.8592 0.044 Uiso 1 1 calc R
C29 C 0.4533(2) 0.30148(19) 0.88437(15) 0.0346(6) Uani 1 1 d .
C30 C 0.4500(3) 0.3691(2) 0.83799(18) 0.0427(7) Uani 1 1 d .
H30 H 0.4115 0.3649 0.7909 0.051 Uiso 1 1 calc R
C31 C 0.5020(3) 0.4423(2) 0.8597(2) 0.0600(10) Uani 1 1 d .
H31 H 0.5000 0.4864 0.8271 0.072 Uiso 1 1 calc R
C32 C 0.5568(3) 0.4501(3) 0.9292(3) 0.0709(13) Uani 1 1 d .
H32 H 0.5914 0.4997 0.9441 0.085 Uiso 1 1 calc R
C33 C 0.5607(3) 0.3846(3) 0.9772(2) 0.0743(14) Uani 1 1 d .
H33 H 0.5970 0.3903 1.0247 0.089 Uiso 1 1 calc R
C34 C 0.5100(3) 0.3089(2) 0.95460(18) 0.0537(9) Uani 1 1 d .
H34 H 0.5145 0.2641 0.9867 0.064 Uiso 1 1 calc R
C35 C 0.3642(3) -0.0062(2) 0.77550(18) 0.0439(8) Uani 1 1 d .
H35A H 0.3086 0.0367 0.7663 0.053 Uiso 1 1 calc R
H35B H 0.3408 -0.0444 0.8109 0.053 Uiso 1 1 calc R
C36 C 0.3704(3) -0.05233(19) 0.70479(18) 0.0418(7) Uani 1 1 d .
C37 C 0.2909(3) -0.0389(2) 0.6450(2) 0.0576(10) Uani 1 1 d .
H37 H 0.2352 -0.0005 0.6479 0.069 Uiso 1 1 calc R
C38 C 0.2942(5) -0.0828(3) 0.5809(2) 0.0781(14) Uani 1 1 d .
H38 H 0.2402 -0.0737 0.5410 0.094 Uiso 1 1 calc R
C39 C 0.3740(5) -0.1382(3) 0.5753(3) 0.0830(15) Uani 1 1 d .
H39 H 0.3752 -0.1671 0.5317 0.100 Uiso 1 1 calc R
C40 C 0.4545(4) -0.1524(3) 0.6345(3) 0.0779(13) Uani 1 1 d .
H40 H 0.5100 -0.1907 0.6307 0.093 Uiso 1 1 calc R
C41 C 0.4521(3) -0.1093(2) 0.6996(2) 0.0570(9) Uani 1 1 d .
H41 H 0.5058 -0.1190 0.7396 0.068 Uiso 1 1 calc R
C119 C 0.7843(4) 0.3173(3) 0.5694(3) 0.0755(13) Uani 1 1 d .
H119 H 0.8595 0.3157 0.5675 0.091 Uiso 1 1 calc R
N1 N 0.45725(18) 0.13180(14) 0.67330(12) 0.0285(5) Uani 1 1 d .
N2 N 0.3463(2) 0.13972(16) 0.53465(13) 0.0386(6) Uani 1 1 d .
N3 N 0.62207(19) 0.12371(14) 0.85662(12) 0.0300(5) Uani 1 1 d .
N4 N 0.7642(3) 0.10964(18) 0.98334(15) 0.0525(7) Uani 1 1 d .
N5 N 0.41070(19) 0.19490(14) 0.78725(12) 0.0319(5) Uani 1 1 d .
N6 N 0.63129(18) 0.05705(14) 0.71612(12) 0.0303(5) Uani 1 1 d .
N7 N 0.62075(18) 0.22934(14) 0.75757(12) 0.0299(5) Uani 1 1 d .
N8 N 0.4679(2) 0.03200(15) 0.80743(13) 0.0356(6) Uani 1 1 d .
O1 O 0.24866(18) 0.25284(16) 0.73063(12) 0.0524(6) Uani 1 1 d .
O2 O 0.64764(17) 0.00862(13) 0.59858(11) 0.0425(5) Uani 1 1 d .
O3 O 0.4836(2) -0.04846(15) 0.91286(13) 0.0593(7) Uani 1 1 d .
O4 O 0.75948(18) 0.30679(13) 0.82345(12) 0.0435(5) Uani 1 1 d .
O5 O 0.0907(2) 0.28911(17) 0.61039(16) 0.0712(8) Uani 1 1 d D
Co1 Co 0.53451(3) 0.12787(2) 0.76632(2) 0.02759(10) Uani 1 1 d .
Ag1 Ag 0.74579(2) 0.394060(17) 0.918320(14) 0.04901(10) Uani 1 1 d .
H51 H 0.058(4) 0.3442(17) 0.611(3) 0.101(16) Uiso 1 1 d D
H52 H 0.148(3) 0.288(3) 0.653(2) 0.123(19) Uiso 1 1 d D

loop_
_atom_site_aniso_label
_atom_site_aniso_U_11
_atom_site_aniso_U_22
_atom_site_aniso_U_33
_atom_site_aniso_U_23
_atom_site_aniso_U_13
_atom_site_aniso_U_12
C1 0.0337(15) 0.0279(15) 0.0367(15) -0.0051(12) 0.0060(12) 0.0021(12)
C2 0.0328(15) 0.0372(17) 0.0403(16) -0.0050(13) 0.0023(12) 0.0064(13)
C3 0.0353(15) 0.0229(14) 0.0325(14) -0.0036(11) 0.0072(11) -0.0008(11)
C4 0.0402(16) 0.0310(15) 0.0347(15) -0.0061(12) 0.0068(12) 0.0049(12)
C5 0.0364(15) 0.0241(14) 0.0356(15) -0.0036(11) 0.0069(12) 0.0029(12)
C6 0.0333(15) 0.0345(16) 0.0402(16) -0.0086(13) 0.0086(12) 0.0000(12)
C7 0.0354(15) 0.0290(15) 0.0351(15) -0.0066(12) 0.0056(12) -0.0026(12)
C8 0.0480(18) 0.0297(16) 0.0325(15) -0.0025(12) 0.0096(13) -0.0055(13)
C9 0.069(2) 0.0421(19) 0.0320(16) 0.0045(14) 0.0050(15) -0.0054(17)
C10 0.0465(18) 0.0392(18) 0.0427(17) -0.0054(14) -0.0029(14) -0.0073(14)
C11 0.0379(15) 0.0265(14) 0.0363(15) -0.0055(12) 0.0121(12) -0.0029(12)
C12 0.0529(19) 0.0321(16) 0.0368(16) -0.0037(13) 0.0129(14) -0.0098(14)
C14 0.0419(16) 0.0240(14) 0.0399(16) 0.0027(12) 0.0115(13) 0.0004(12)
C15 0.0503(18) 0.0246(15) 0.0429(17) -0.0023(12) 0.0162(14) -0.0026(13)
C16 0.068(2) 0.056(2) 0.0447(19) 0.0025(16) 0.0071(17) -0.0072(19)
C17 0.107(4) 0.084(3) 0.041(2) 0.006(2) 0.017(2) -0.010(3)
C18 0.131(5) 0.078(3) 0.060(3) -0.008(2) 0.056(3) -0.018(3)
C20 0.054(2) 0.048(2) 0.065(2) 0.0022(17) 0.0254(18) 0.0027(17)
C21 0.0397(16) 0.0242(14) 0.0368(15) -0.0006(12) 0.0055(12) 0.0054(12)
C22 0.0366(16) 0.0294(16) 0.0499(18) -0.0099(13) 0.0037(13) 0.0055(13)
C23 0.047(2) 0.041(2) 0.083(3) -0.0007(18) 0.0176(18) 0.0032(16)
C24 0.053(2) 0.047(2) 0.129(4) -0.004(2) 0.028(3) -0.0086(19)
C25 0.045(2) 0.067(3) 0.169(6) -0.043(3) 0.008(3) -0.011(2)
C26 0.050(2) 0.081(3) 0.111(4) -0.038(3) -0.026(2) 0.007(2)
C27 0.054(2) 0.048(2) 0.065(2) -0.0156(18) -0.0112(18) 0.0071(17)
C28 0.0437(17) 0.0371(17) 0.0327(15) -0.0025(12) 0.0141(13) 0.0003(13)
C29 0.0308(15) 0.0406(17) 0.0344(15) -0.0086(13) 0.0109(12) 0.0050(12)
C30 0.0492(19) 0.0396(18) 0.0416(17) -0.0070(14) 0.0144(14) 0.0009(14)
C31 0.062(2) 0.042(2) 0.083(3) -0.0172(19) 0.034(2) -0.0064(18)
C32 0.051(2) 0.059(3) 0.105(4) -0.041(3) 0.016(2) -0.004(2)
C33 0.048(2) 0.101(4) 0.068(3) -0.050(3) -0.0129(19) 0.017(2)
C34 0.053(2) 0.065(2) 0.0407(18) -0.0098(17) 0.0000(15) 0.0176(18)
C35 0.0392(17) 0.0397(18) 0.0540(19) -0.0030(15) 0.0110(14) -0.0126(14)
C36 0.0426(17) 0.0325(16) 0.0507(19) -0.0025(14) 0.0078(14) -0.0166(14)
C37 0.055(2) 0.050(2) 0.064(2) -0.0011(18) -0.0060(18) -0.0197(17)
C38 0.094(3) 0.082(3) 0.054(2) -0.004(2) -0.006(2) -0.040(3)
C39 0.102(4) 0.081(3) 0.071(3) -0.031(3) 0.026(3) -0.048(3)
C40 0.079(3) 0.055(3) 0.106(4) -0.029(3) 0.037(3) -0.015(2)
C41 0.057(2) 0.043(2) 0.071(3) -0.0100(18) 0.0075(19) -0.0073(17)
C119 0.072(3) 0.071(3) 0.094(3) -0.005(3) 0.048(3) -0.008(2)
N1 0.0299(12) 0.0243(11) 0.0317(12) -0.0047(9) 0.0052(9) -0.0009(9)
N2 0.0401(14) 0.0389(14) 0.0364(13) -0.0043(11) 0.0039(11) 0.0070(11)
N3 0.0360(13) 0.0248(12) 0.0302(12) -0.0041(9) 0.0079(10) -0.0021(10)
N4 0.0613(19) 0.0522(18) 0.0401(15) -0.0007(13) -0.0062(13) -0.0060(14)
N5 0.0346(13) 0.0309(13) 0.0321(12) -0.0063(10) 0.0104(10) -0.0008(10)
N6 0.0340(12) 0.0215(12) 0.0349(12) -0.0028(9) 0.0030(10) 0.0001(9)
N7 0.0334(12) 0.0237(12) 0.0337(12) -0.0012(9) 0.0082(10) -0.0003(9)
N8 0.0379(13) 0.0286(13) 0.0409(14) -0.0030(10) 0.0074(11) -0.0094(10)
O1 0.0396(12) 0.0673(16) 0.0504(14) -0.0138(12) 0.0072(10) 0.0200(12)
O2 0.0488(13) 0.0405(12) 0.0386(11) -0.0071(9) 0.0078(9) 0.0153(10)
O3 0.0831(18) 0.0474(15) 0.0481(14) 0.0055(11) 0.0116(12) -0.0308(13)
O4 0.0495(13) 0.0340(12) 0.0478(12) -0.0055(9) 0.0099(10) -0.0158(10)
O5 0.079(2) 0.0543(17) 0.0721(18) -0.0171(14) -0.0173(15) 0.0248(15)
Co1 0.0307(2) 0.02319(19) 0.02929(19) -0.00318(14) 0.00573(14) -0.00209(15)
Ag1 0.05759(17) 0.04719(17) 0.04163(15) -0.00337(11) 0.00483(11) -0.02021(12)

loop_
_atom_type_symbol
_atom_type_description
_atom_type_scat_dispersion_real
_atom_type_scat_dispersion_imag
_atom_type_scat_source
C C 0.0033 0.0016 'International Tables Vol C Tables 4.2.6.8 and 6.1.1.4'
H H 0.0000 0.0000 'International Tables Vol C Tables 4.2.6.8 and 6.1.1.4'
N N 0.0061 0.0033 'International Tables Vol C Tables 4.2.6.8 and 6.1.1.4'
O O 0.0106 0.0060 'International Tables Vol C Tables 4.2.6.8 and 6.1.1.4'
Co Co 0.3494 0.9721 'International Tables Vol C Tables 4.2.6.8 and 6.1.1.4'
Ag Ag -0.8971 1.1015 'International Tables Vol C Tables 4.2.6.8 and 6.1.1.4'

loop_
_geom_angle_atom_site_label_1
_geom_angle_atom_site_label_2
_geom_angle_atom_site_label_3
_geom_angle
_geom_angle_site_symmetry_1
_geom_angle_site_symmetry_3
N1 C1 C2 118.7(3) . .
N1 C1 C6 111.8(2) . .
C2 C1 C6 129.5(3) . .
N2 C2 C1 121.5(3) . .
N2 C2 H2 119.3 . .
C1 C2 H2 119.3 . .
N1 C3 C4 118.6(3) . .
N1 C3 C5 113.0(2) . .
C4 C3 C5 128.4(2) . .
N2 C4 C3 121.7(3) . .
N2 C4 H4 119.2 . .
C3 C4 H4 119.2 . .
O2 C5 N6 130.2(3) . .
O2 C5 C3 118.9(2) . .
N6 C5 C3 110.9(2) . .
O1 C6 N5 127.9(3) . .
O1 C6 C1 121.4(3) . .
N5 C6 C1 110.6(2) . .
N3 C7 C10 118.0(3) . .
N3 C7 C11 112.2(2) . .
C10 C7 C11 129.7(3) . .
N3 C8 C9 118.1(3) . .
N3 C8 C12 112.4(2) . .
C9 C8 C12 129.5(3) . .
N4 C9 C8 121.9(3) . .
N4 C9 H9 119.1 . .
C8 C9 H9 119.1 . .
N4 C10 C7 122.1(3) . .
N4 C10 H10 119.0 . .
C7 C10 H10 119.0 . .
O4 C11 N7 127.5(3) . .
O4 C11 C7 120.1(3) . .
N7 C11 C7 112.3(2) . .
O3 C12 N8 129.1(3) . .
O3 C12 C8 120.4(3) . .
N8 C12 C8 110.4(3) . .
N7 C14 C15 117.8(2) . .
N7 C14 H14A 107.8 . .
C15 C14 H14A 107.8 . .
N7 C14 H14B 107.8 . .
C15 C14 H14B 107.8 . .
H14A C14 H14B 107.2 . .
C20 C15 C16 118.6(3) . .
C20 C15 C14 122.1(3) . .
C16 C15 C14 118.9(3) . .
C17 C16 C15 121.4(4) . .
C17 C16 H16 119.3 . .
C15 C16 H16 119.3 . .
C18 C17 C16 119.3(4) . .
C18 C17 H17 120.3 . .
C16 C17 H17 120.3 . .
C17 C18 C119 121.1(4) . .
C17 C18 H18 119.5 . .
C119 C18 H18 119.5 . .
C15 C20 C119 119.9(4) . .
C15 C20 H20 120.0 . .
C119 C20 H20 120.0 . .
N6 C21 C22 115.2(2) . .
N6 C21 H21A 108.5 . .
C22 C21 H21A 108.5 . .
N6 C21 H21B 108.5 . .
C22 C21 H21B 108.5 . .
H21A C21 H21B 107.5 . .
C23 C22 C27 118.6(3) . .
C23 C22 C21 122.0(3) . .
C27 C22 C21 119.3(3) . .
C22 C23 C24 120.9(4) . .
C22 C23 H23 119.6 . .
C24 C23 H23 119.6 . .
C25 C24 C23 119.9(5) . .
C25 C24 H24 120.1 . .
C23 C24 H24 120.1 . .
C26 C25 C24 120.1(4) . .
C26 C25 H25 120.0 . .
C24 C25 H25 120.0 . .
C25 C26 C27 120.5(4) . .
C25 C26 H26 119.8 . .
C27 C26 H26 119.8 . .
C26 C27 C22 120.0(4) . .
C26 C27 H27 120.0 . .
C22 C27 H27 120.0 . .
N5 C28 C29 113.5(2) . .
N5 C28 H28A 108.9 . .
C29 C28 H28A 108.9 . .
N5 C28 H28B 108.9 . .
C29 C28 H28B 108.9 . .
H28A C28 H28B 107.7 . .
C30 C29 C34 118.4(3) . .
C30 C29 C28 120.4(3) . .
C34 C29 C28 121.1(3) . .
C31 C30 C29 121.7(3) . .
C31 C30 H30 119.1 . .
C29 C30 H30 119.1 . .
C32 C31 C30 119.9(4) . .
C32 C31 H31 120.0 . .
C30 C31 H31 120.0 . .
C31 C32 C33 120.0(4) . .
C31 C32 Ag1 103.2(3) . .
C33 C32 Ag1 80.0(3) . .
C31 C32 H32 120.0 . .
C33 C32 H32 120.0 . .
Ag1 C32 H32 86.8 . .
C32 C33 C34 120.3(4) . .
C32 C33 Ag1 69.4(3) . .
C34 C33 Ag1 107.3(2) . .
C32 C33 H33 119.9 . .
C34 C33 H33 119.9 . .
Ag1 C33 H33 93.1 . .
C29 C34 C33 119.6(4) . .
C29 C34 H34 120.2 . .
C33 C34 H34 120.2 . .
N8 C35 C36 114.0(3) . .
N8 C35 H35A 108.7 . .
C36 C35 H35A 108.7 . .
N8 C35 H35B 108.7 . .
C36 C35 H35B 108.7 . .
H35A C35 H35B 107.6 . .
C41 C36 C37 119.3(3) . .
C41 C36 C35 121.1(3) . .
C37 C36 C35 119.6(3) . .
C38 C37 C36 119.9(4) . .
C38 C37 H37 120.1 . .
C36 C37 H37 120.1 . .
C39 C38 C37 121.1(4) . .
C39 C38 H38 119.4 . .
C37 C38 H38 119.4 . .
C38 C39 C40 119.9(4) . .
C38 C39 H39 120.1 . .
C40 C39 H39 120.1 . .
C39 C40 C41 119.8(5) . .
C39 C40 H40 120.1 . .
C41 C40 H40 120.1 . .
C36 C41 C40 119.9(4) . .
C36 C41 H41 120.0 . .
C40 C41 H41 120.0 . .
C18 C119 C20 119.7(4) . .
C18 C119 H119 120.2 . .
C20 C119 H119 120.2 . .
C3 N1 C1 121.5(2) . .
C3 N1 Co1 118.84(19) . .
C1 N1 Co1 119.62(19) . .
C4 N2 C2 118.1(3) . .
C4 N2 Ag1 112.83(19) . 4_565
C2 N2 Ag1 127.22(19) . 4_565
C8 N3 C7 122.2(2) . .
C8 N3 Co1 119.19(19) . .
C7 N3 Co1 118.35(19) . .
C10 N4 C9 117.7(3) . .
C6 N5 C28 117.7(2) . .
C6 N5 Co1 116.49(18) . .
C28 N5 Co1 125.69(19) . .
C5 N6 C21 117.5(2) . .
C5 N6 Co1 115.81(18) . .
C21 N6 Co1 126.34(18) . .
C11 N7 C14 116.6(2) . .
C11 N7 Co1 114.93(19) . .
C14 N7 Co1 125.67(18) . .
C12 N8 C35 118.0(3) . .
C12 N8 Co1 116.69(19) . .
C35 N8 Co1 124.5(2) . .
C5 O2 Ag1 144.55(19) . 2_646
C11 O4 Ag1 119.96(18) . .
H51 O5 H52 105(4) . .
N1 Co1 N3 175.58(10) . .
N1 Co1 N5 81.39(10) . .
N3 Co1 N5 102.34(10) . .
N1 Co1 N8 101.49(10) . .
N3 Co1 N8 81.08(10) . .
N5 Co1 N8 88.95(11) . .
N1 Co1 N7 96.22(10) . .
N3 Co1 N7 81.50(10) . .
N5 Co1 N7 89.93(10) . .
N8 Co1 N7 161.89(10) . .
N1 Co1 N6 81.34(10) . .
N3 Co1 N6 95.03(10) . .
N5 Co1 N6 162.55(9) . .
N8 Co1 N6 92.06(10) . .
N7 Co1 N6 94.39(10) . .
O4 Ag1 O2 106.73(8) . 2_656
O4 Ag1 N2 117.74(9) . 4_666
O2 Ag1 N2 94.14(8) 2_656 4_666
O4 Ag1 C32 116.88(11) . .
O2 Ag1 C32 105.62(12) 2_656 .
N2 Ag1 C32 112.13(14) 4_666 .
O4 Ag1 C33 116.04(10) . .
O2 Ag1 C33 129.37(12) 2_656 .
N2 Ag1 C33 89.16(12) 4_666 .
C32 Ag1 C33 30.58(14) . .

loop_
_geom_bond_atom_site_label_1
_geom_bond_atom_site_label_2
_geom_bond_distance
_geom_bond_site_symmetry_2
C1 N1 1.336(3) .
C1 C2 1.379(4) .
C1 C6 1.503(4) .
C2 N2 1.346(4) .
C2 H2 0.9300 .
C3 N1 1.334(3) .
C3 C4 1.382(4) .
C3 C5 1.490(4) .
C4 N2 1.337(4) .
C4 H4 0.9300 .
C5 O2 1.249(3) .
C5 N6 1.327(3) .
C6 O1 1.237(3) .
C6 N5 1.335(4) .
C7 N3 1.331(4) .
C7 C10 1.385(4) .
C7 C11 1.487(4) .
C8 N3 1.328(4) .
C8 C9 1.387(4) .
C8 C12 1.500(4) .
C9 N4 1.338(4) .
C9 H9 0.9300 .
C10 N4 1.336(4) .
C10 H10 0.9300 .
C11 O4 1.262(3) .
C11 N7 1.319(4) .
C12 O3 1.236(4) .
C12 N8 1.333(4) .
C14 N7 1.469(3) .
C14 C15 1.504(4) .
C14 H14A 0.9700 .
C14 H14B 0.9700 .
C15 C20 1.371(5) .
C15 C16 1.385(5) .
C16 C17 1.372(5) .
C16 H16 0.9300 .
C17 C18 1.342(7) .
C17 H17 0.9300 .
C18 C119 1.377(7) .
C18 H18 0.9300 .
C20 C119 1.386(6) .
C20 H20 0.9300 .
C21 N6 1.459(3) .
C21 C22 1.509(4) .
C21 H21A 0.9700 .
C21 H21B 0.9700 .
C22 C23 1.372(5) .
C22 C27 1.391(5) .
C23 C24 1.387(5) .
C23 H23 0.9300 .
C24 C25 1.367(7) .
C24 H24 0.9300 .
C25 C26 1.361(8) .
C25 H25 0.9300 .
C26 C27 1.386(6) .
C26 H26 0.9300 .
C27 H27 0.9300 .
C28 N5 1.462(3) .
C28 C29 1.507(4) .
C28 H28A 0.9700 .
C28 H28B 0.9700 .
C29 C30 1.382(4) .
C29 C34 1.385(4) .
C30 C31 1.376(5) .
C30 H30 0.9300 .
C31 C32 1.366(6) .
C31 H31 0.9300 .
C32 C33 1.373(6) .
C32 Ag1 2.527(4) .
C32 H32 0.9300 .
C33 C34 1.407(6) .
C33 Ag1 2.658(5) .
C33 H33 0.9300 .
C34 H34 0.9300 .
C35 N8 1.463(4) .
C35 C36 1.511(4) .
C35 H35A 0.9700 .
C35 H35B 0.9700 .
C36 C41 1.375(5) .
C36 C37 1.383(5) .
C37 C38 1.381(6) .
C37 H37 0.9300 .
C38 C39 1.342(7) .
C38 H38 0.9300 .
C39 C40 1.384(7) .
C39 H39 0.9300 .
C40 C41 1.389(6) .
C40 H40 0.9300 .
C41 H41 0.9300 .
C119 H119 0.9300 .
N1 Co1 1.839(2) .
N2 Ag1 2.381(2) 4_565
N3 Co1 1.850(2) .
N5 Co1 1.949(2) .
N6 Co1 1.971(2) .
N7 Co1 1.969(2) .
N8 Co1 1.952(2) .
O2 Ag1 2.312(2) 2_646
O4 Ag1 2.269(2) .
O5 H51 0.975(19) .
O5 H52 0.97(2) .
Ag1 O2 2.312(2) 2_656
Ag1 N2 2.381(2) 4_666

loop_
_geom_torsion_atom_site_label_1
_geom_torsion_atom_site_label_2
_geom_torsion_atom_site_label_3
_geom_torsion_atom_site_label_4
_geom_torsion
_geom_torsion_site_symmetry_4
N1 C1 C2 N2 1.1(5) .
C6 C1 C2 N2 -178.7(3) .
N1 C3 C4 N2 1.1(4) .
C5 C3 C4 N2 177.8(3) .
N1 C3 C5 O2 178.2(3) .
C4 C3 C5 O2 1.3(5) .
N1 C3 C5 N6 -1.1(3) .
C4 C3 C5 N6 -178.0(3) .
N1 C1 C6 O1 -178.4(3) .
C2 C1 C6 O1 1.4(5) .
N1 C1 C6 N5 1.5(3) .
C2 C1 C6 N5 -178.7(3) .
N3 C8 C9 N4 -1.9(5) .
C12 C8 C9 N4 178.7(3) .
N3 C7 C10 N4 -1.1(5) .
C11 C7 C10 N4 175.1(3) .
N3 C7 C11 O4 170.6(3) .
C10 C7 C11 O4 -5.8(5) .
N3 C7 C11 N7 -6.8(3) .
C10 C7 C11 N7 176.8(3) .
N3 C8 C12 O3 -175.0(3) .
C9 C8 C12 O3 4.4(5) .
N3 C8 C12 N8 4.2(4) .
C9 C8 C12 N8 -176.4(3) .
N7 C14 C15 C20 -53.0(4) .
N7 C14 C15 C16 134.3(3) .
C20 C15 C16 C17 -1.3(5) .
C14 C15 C16 C17 171.7(4) .
C15 C16 C17 C18 0.8(7) .
C16 C17 C18 C119 -0.3(7) .
C16 C15 C20 C119 1.2(5) .
C14 C15 C20 C119 -171.6(3) .
N6 C21 C22 C23 -30.4(4) .
N6 C21 C22 C27 152.7(3) .
C27 C22 C23 C24 -0.5(5) .
C21 C22 C23 C24 -177.5(3) .
C22 C23 C24 C25 1.6(6) .
C23 C24 C25 C26 -0.9(7) .
C24 C25 C26 C27 -0.9(8) .
C25 C26 C27 C22 2.0(6) .
C23 C22 C27 C26 -1.3(5) .
C21 C22 C27 C26 175.8(3) .
N5 C28 C29 C30 48.4(4) .
N5 C28 C29 C34 -134.6(3) .
C34 C29 C30 C31 0.7(5) .
C28 C29 C30 C31 177.7(3) .
C29 C30 C31 C32 -1.5(5) .
C30 C31 C32 C33 0.7(6) .
C30 C31 C32 Ag1 86.6(4) .
C31 C32 C33 C34 1.0(6) .
Ag1 C32 C33 C34 -98.6(4) .
C31 C32 C33 Ag1 99.6(4) .
C30 C29 C34 C33 1.0(5) .
C28 C29 C34 C33 -176.0(3) .
C32 C33 C34 C29 -1.8(6) .
Ag1 C33 C34 C29 -77.7(3) .
N8 C35 C36 C41 49.9(4) .
N8 C35 C36 C37 -132.0(3) .
C41 C36 C37 C38 0.0(5) .
C35 C36 C37 C38 -178.0(3) .
C36 C37 C38 C39 -0.4(6) .
C37 C38 C39 C40 0.3(7) .
C38 C39 C40 C41 0.2(7) .
C37 C36 C41 C40 0.4(5) .
C35 C36 C41 C40 178.4(3) .
C39 C40 C41 C36 -0.5(6) .
C17 C18 C119 C20 0.2(7) .
C15 C20 C119 C18 -0.6(6) .
C4 C3 N1 C1 -1.7(4) .
C5 C3 N1 C1 -178.9(2) .
C4 C3 N1 Co1 -179.2(2) .
C5 C3 N1 Co1 3.6(3) .
C2 C1 N1 C3 0.6(4) .
C6 C1 N1 C3 -179.5(2) .
C2 C1 N1 Co1 178.1(2) .
C6 C1 N1 Co1 -2.0(3) .
C3 C4 N2 C2 0.6(4) .
C3 C4 N2 Ag1 -165.0(2) 4_565
C1 C2 N2 C4 -1.7(5) .
C1 C2 N2 Ag1 161.5(2) 4_565
C9 C8 N3 C7 1.1(4) .
C12 C8 N3 C7 -179.4(3) .
C9 C8 N3 Co1 175.0(2) .
C12 C8 N3 Co1 -5.6(3) .
C10 C7 N3 C8 0.3(4) .
C11 C7 N3 C8 -176.5(3) .
C10 C7 N3 Co1 -173.6(2) .
C11 C7 N3 Co1 9.6(3) .
C7 C10 N4 C9 0.4(5) .
C8 C9 N4 C10 1.1(5) .
O1 C6 N5 C28 3.0(5) .
C1 C6 N5 C28 -176.9(2) .
O1 C6 N5 Co1 179.5(3) .
C1 C6 N5 Co1 -0.4(3) .
C29 C28 N5 C6 -100.1(3) .
C29 C28 N5 Co1 83.8(3) .
O2 C5 N6 C21 -7.2(4) .
C3 C5 N6 C21 172.1(2) .
O2 C5 N6 Co1 179.2(3) .
C3 C5 N6 Co1 -1.6(3) .
C22 C21 N6 C5 97.7(3) .
C22 C21 N6 Co1 -89.4(3) .
O4 C11 N7 C14 -13.6(4) .
C7 C11 N7 C14 163.5(2) .
O4 C11 N7 Co1 -175.7(2) .
C7 C11 N7 Co1 1.5(3) .
C15 C14 N7 C11 100.5(3) .
C15 C14 N7 Co1 -99.6(3) .
O3 C12 N8 C35 7.5(5) .
C8 C12 N8 C35 -171.7(3) .
O3 C12 N8 Co1 177.8(3) .
C8 C12 N8 Co1 -1.4(3) .
C36 C35 N8 C12 -119.8(3) .
C36 C35 N8 Co1 70.6(3) .
N6 C5 O2 Ag1 30.1(6) 2_646
C3 C5 O2 Ag1 -149.0(2) 2_646
N7 C11 O4 Ag1 114.8(3) .
C7 C11 O4 Ag1 -62.1(3) .
C3 N1 Co1 N3 31.3(14) .
C1 N1 Co1 N3 -146.2(12) .
C3 N1 Co1 N5 179.0(2) .
C1 N1 Co1 N5 1.4(2) .
C3 N1 Co1 N8 -93.8(2) .
C1 N1 Co1 N8 88.6(2) .
C3 N1 Co1 N7 90.0(2) .
C1 N1 Co1 N7 -87.5(2) .
C3 N1 Co1 N6 -3.5(2) .
C1 N1 Co1 N6 178.9(2) .
C8 N3 Co1 N1 -122.0(12) .
C7 N3 Co1 N1 52.1(14) .
C8 N3 Co1 N5 90.8(2) .
C7 N3 Co1 N5 -95.1(2) .
C8 N3 Co1 N8 3.9(2) .
C7 N3 Co1 N8 177.9(2) .
C8 N3 Co1 N7 178.9(2) .
C7 N3 Co1 N7 -7.1(2) .
C8 N3 Co1 N6 -87.4(2) .
C7 N3 Co1 N6 86.6(2) .
C6 N5 Co1 N1 -0.5(2) .
C28 N5 Co1 N1 175.7(2) .
C6 N5 Co1 N3 177.1(2) .
C28 N5 Co1 N3 -6.7(2) .
C6 N5 Co1 N8 -102.2(2) .
C28 N5 Co1 N8 73.9(2) .
C6 N5 Co1 N7 95.8(2) .
C28 N5 Co1 N7 -88.0(2) .
C6 N5 Co1 N6 -8.7(5) .
C28 N5 Co1 N6 167.5(3) .
C12 N8 Co1 N1 175.2(2) .
C35 N8 Co1 N1 -15.1(3) .
C12 N8 Co1 N3 -1.1(2) .
C35 N8 Co1 N3 168.5(2) .
C12 N8 Co1 N5 -103.8(2) .
C35 N8 Co1 N5 65.9(2) .
C12 N8 Co1 N7 -17.2(5) .
C35 N8 Co1 N7 152.4(3) .
C12 N8 Co1 N6 93.6(2) .
C35 N8 Co1 N6 -96.7(2) .
C11 N7 Co1 N1 -173.5(2) .
C14 N7 Co1 N1 26.4(2) .
C11 N7 Co1 N3 2.7(2) .
C14 N7 Co1 N3 -157.5(2) .
C11 N7 Co1 N5 105.2(2) .
C14 N7 Co1 N5 -55.0(2) .
C11 N7 Co1 N8 18.8(4) .
C14 N7 Co1 N8 -141.4(3) .
C11 N7 Co1 N6 -91.7(2) .
C14 N7 Co1 N6 108.1(2) .
C5 N6 Co1 N1 2.8(2) .
C21 N6 Co1 N1 -170.2(2) .
C5 N6 Co1 N3 -174.7(2) .
C21 N6 Co1 N3 12.3(2) .
C5 N6 Co1 N5 11.0(4) .
C21 N6 Co1 N5 -162.0(3) .
C5 N6 Co1 N8 104.1(2) .
C21 N6 Co1 N8 -68.9(2) .
C5 N6 Co1 N7 -92.9(2) .
C21 N6 Co1 N7 94.1(2) .
C11 O4 Ag1 O2 -170.4(2) 2_656
C11 O4 Ag1 N2 85.5(2) 4_666
C11 O4 Ag1 C32 -52.6(3) .
C11 O4 Ag1 C33 -18.3(3) .
C31 C32 Ag1 O4 -22.4(4) .
C33 C32 Ag1 O4 96.3(3) .
C31 C32 Ag1 O2 96.1(3) 2_656
C33 C32 Ag1 O2 -145.2(2) 2_656
C31 C32 Ag1 N2 -162.7(3) 4_666
C33 C32 Ag1 N2 -44.0(3) 4_666
C31 C32 Ag1 C33 -118.7(4) .
C32 C33 Ag1 O4 -99.3(3) .
C34 C33 Ag1 O4 17.2(3) .
C32 C33 Ag1 O2 45.3(3) 2_656
C34 C33 Ag1 O2 161.8(2) 2_656
C32 C33 Ag1 N2 139.9(2) 4_666
C34 C33 Ag1 N2 -103.5(3) 4_666
C34 C33 Ag1 C32 116.5(4) .
